data_4514465
loop_
_publ_author_name
'Chang, Shenzhen'
'An, Haiyan'
'Chen, Yanhong'
'Hou, Yujiao'
'Zhang, Jie'
'Zhu, Qingshan'

_publ_section_title
;
 Multiunit Catalysts with Synergistic Reactivity: Three-Dimensional
 Polyoxometalate-Based Coordination Polymers for Highly Efficient
 Synthesis of Functionalized <i>p</i>-Benzoquinones.
;
_journal_issue 41
_journal_name_full 'ACS applied materials &amp; interfaces'
_journal_page_first 37908
_journal_page_last 37919
_journal_paper_doi 10.1021/acsami.9b14928
_journal_volume 11
_journal_year 2019
_chemical_formula_sum 'C24 H26 Cl3 Cu17 N36 O41 P W12'
_chemical_formula_weight 4898.51
_space_group_crystal_system monoclinic
_space_group_IT_number 15
_space_group_name_Hall '-C 2yc'
_space_group_name_H-M_alt 'C 1 2/c 1'
_symmetry_space_group_name_Hall '-C 2yc'
_symmetry_space_group_name_H-M 'C 1 2/c 1'
_audit_creation_method SHELXL-2014/7
_cell_angle_alpha 90
_cell_angle_beta 113.765(3)
_cell_angle_gamma 90
_cell_formula_units_Z 4
_cell_length_a 20.880(3)
_cell_length_b 20.543(3)
_cell_length_c 20.654(3)
_cell_measurement_reflns_used 7660
_cell_measurement_temperature 100(2)
_cell_measurement_theta_max 24.999
_cell_measurement_theta_min 1.455
_cell_volume 8108(2)
_computing_cell_refinement 'Bruker SAINT'
_computing_data_collection 'Bruker APEX2'
_computing_data_reduction 'Bruker SAINT'
_computing_molecular_graphics 'Bruker SHELXTL'
_computing_publication_material 'Bruker SHELXTL'
_computing_structure_refinement 'SHELXL-2014/7 (Sheldrick, 2014)'
_computing_structure_solution 'SHELXS-97 (Sheldrick 2008)'
_diffrn_ambient_temperature 100(2)
_diffrn_measured_fraction_theta_full 1.000
_diffrn_measured_fraction_theta_max 1.000
_diffrn_measurement_device_type 'Bruker APEX-II CCD'
_diffrn_measurement_method '\f and \w scans'
_diffrn_radiation_type MoK\a
_diffrn_radiation_wavelength 0.71073
_diffrn_reflns_av_R_equivalents 0.0661
_diffrn_reflns_av_unetI/netI 0.0422
_diffrn_reflns_Laue_measured_fraction_full 1.000
_diffrn_reflns_Laue_measured_fraction_max 1.000
_diffrn_reflns_limit_h_max 24
_diffrn_reflns_limit_h_min -24
_diffrn_reflns_limit_k_max 24
_diffrn_reflns_limit_k_min -24
_diffrn_reflns_limit_l_max 24
_diffrn_reflns_limit_l_min -24
_diffrn_reflns_number 44880
_diffrn_reflns_point_group_measured_fraction_full 1.000
_diffrn_reflns_point_group_measured_fraction_max 1.000
_diffrn_reflns_theta_full 24.999
_diffrn_reflns_theta_max 24.999
_diffrn_reflns_theta_min 1.455
_exptl_absorpt_coefficient_mu 21.510
_exptl_absorpt_correction_T_max 0.531
_exptl_absorpt_correction_T_min 0.476
_exptl_absorpt_correction_type multi-scan
_exptl_absorpt_process_details 'ABSCOR by T.Higashi 8 March, 1995'
_exptl_crystal_colour black
_exptl_crystal_density_diffrn 4.013
_exptl_crystal_density_method 'not measured'
_exptl_crystal_description block
_exptl_crystal_F_000 8788
_exptl_crystal_size_max 0.31
_exptl_crystal_size_mid 0.27
_exptl_crystal_size_min 0.25
_refine_diff_density_max 1.156
_refine_diff_density_min -1.776
_refine_diff_density_rms 0.228
_refine_ls_extinction_coef 0.000011(3)
_refine_ls_extinction_expression Fc^*^=kFc[1+0.001xFc^2^\l^3^/sin(2\q)]^-1/4^
_refine_ls_extinction_method 'SHELXL-2014/7 (Sheldrick 2014'
_refine_ls_goodness_of_fit_ref 1.025
_refine_ls_hydrogen_treatment constr
_refine_ls_matrix_type full
_refine_ls_number_parameters 630
_refine_ls_number_reflns 7160
_refine_ls_number_restraints 12
_refine_ls_restrained_S_all 1.027
_refine_ls_R_factor_all 0.0469
_refine_ls_R_factor_gt 0.0337
_refine_ls_shift/su_max 0.002
_refine_ls_shift/su_mean 0.000
_refine_ls_structure_factor_coef Fsqd
_refine_ls_weighting_details 'w=1/[\s^2^(Fo^2^)+(0.0283P)^2^+193.2219P] where P=(Fo^2^+2Fc^2^)/3'
_refine_ls_weighting_scheme calc
_refine_ls_wR_factor_gt 0.0773
_refine_ls_wR_factor_ref 0.0837
_reflns_Friedel_coverage 0.000
_reflns_number_gt 5803
_reflns_number_total 7160
_reflns_threshold_expression 'I > 2\s(I)'
_cod_data_source_file am9b14928_si_003.cif
_cod_data_source_block 1
_cod_original_cell_volume 8109(2)
_cod_database_code 4514465
_shelx_shelxl_version_number 2014/7
_shelx_space_group_comment
; 
The symmetry employed for this shelxl refinement is uniquely defined 
by the following loop, which should always be used as a source of 
symmetry information in preference to the above space-group names. 
They are only intended as comments. 
;

loop_
_space_group_symop_operation_xyz
'x, y, z'
'-x, y, -z+1/2'
'x+1/2, y+1/2, z'
'-x+1/2, y+1/2, -z+1/2'
'-x, -y, -z'
'x, -y, z-1/2'
'-x+1/2, -y+1/2, -z'
'x+1/2, -y+1/2, z-1/2'

loop_
_atom_site_label
_atom_site_type_symbol
_atom_site_fract_x
_atom_site_fract_y
_atom_site_fract_z
_atom_site_U_iso_or_equiv
_atom_site_adp_type
_atom_site_occupancy
_atom_site_site_symmetry_order
_atom_site_calc_flag
_atom_site_refinement_flags_posn
_atom_site_refinement_flags_adp
_atom_site_refinement_flags_occupancy
_atom_site_disorder_assembly
_atom_site_disorder_group
P1 P 0.5000 1.08245(15) 0.2500 0.0121(7) Uani 1 2 d S T P . .
W1 W 0.40214(2) 0.96185(2) 0.29231(2) 0.02641(12) Uani 1 1 d . . . . .
W2 W 0.68669(2) 1.07782(2) 0.33095(3) 0.02998(13) Uani 1 1 d . . . . .
W3 W 0.49855(2) 1.08688(2) 0.42167(2) 0.02562(12) Uani 1 1 d . . . . .
W4 W 0.59038(2) 1.20209(2) 0.19822(3) 0.03043(13) Uani 1 1 d . . . . .
W5 W 0.59459(2) 0.95882(2) 0.37209(2) 0.02603(12) Uani 1 1 d . . . . .
W6 W 0.58725(2) 1.20653(2) 0.37522(2) 0.02886(12) Uani 1 1 d . . . . .
Cu1 Cu 0.63348(14) 1.16191(14) 0.56850(16) 0.0369(7) Uani 0.5 1 d . . P . .
Cu2 Cu 0.76338(8) 0.90703(6) 0.57487(8) 0.0344(3) Uani 1 1 d . . . . .
Cu3 Cu 0.88666(7) 0.78645(7) 0.58321(8) 0.0335(3) Uani 1 1 d . . . . .
Cu4 Cu 1.00607(8) 0.90932(7) 0.59138(8) 0.0388(4) Uani 1 1 d . . . . .
Cu5 Cu 0.88579(7) 1.02922(7) 0.57687(8) 0.0344(3) Uani 1 1 d . . . . .
Cu6 Cu 1.13780(7) 1.15628(7) 0.58147(8) 0.0356(3) Uani 1 1 d . . . . .
Cu7 Cu 0.74625(6) 1.17386(6) 0.73858(8) 0.0297(3) Uani 1 1 d . . . . .
Cu8 Cu 0.87683(6) 0.92357(5) 0.74076(7) 0.0246(3) Uani 1 1 d . . . . .
Cu9 Cu 1.0000 0.80193(8) 0.7500 0.0215(4) Uani 1 2 d S T P . .
Cu10 Cu 1.0000 1.04513(8) 0.7500 0.0241(4) Uani 1 2 d S T P . .
Cl1' Cl 0.8888(5) 0.9062(5) 0.5866(7) 0.046(3) Uani 0.4 1 d . U P A 1
Cl1 Cl 0.8690(4) 0.9090(3) 0.5469(4) 0.0384(15) Uani 0.6 1 d . U P A 2
Cl2 Cl 0.9920(4) 0.9230(2) 0.7259(3) 0.0357(19) Uani 0.5 1 d . . P . .
O1 O 0.4292(3) 1.1538(3) 0.3860(4) 0.0228(16) Uani 1 1 d . . . . .
O1W O 0.7109(9) 1.2391(10) 0.5799(11) 0.060(5) Uani 0.5 1 d . . P . .
O2 O 0.3674(4) 0.9049(4) 0.3281(4) 0.0356(19) Uani 1 1 d . . . . .
O3 O 0.5686(4) 1.1548(3) 0.4442(4) 0.0252(16) Uani 1 1 d . . . . .
O4 O 0.5841(4) 1.2263(3) 0.2850(4) 0.0271(17) Uani 1 1 d . . . . .
O5 O 0.6410(4) 1.2648(4) 0.4277(4) 0.039(2) Uani 1 1 d . . . . .
O6 O 0.4295(3) 1.0272(3) 0.3618(4) 0.0232(15) Uani 1 1 d . . . . .
O7 O 0.6777(4) 1.0099(3) 0.3897(4) 0.0279(17) Uani 1 1 d . . . . .
O8 O 0.4981(4) 1.2454(3) 0.3509(4) 0.0260(16) Uani 1 1 d . . . . .
O9 O 0.5000(4) 1.0743(3) 0.5034(4) 0.0323(18) Uani 1 1 d . . . . .
O10 O 0.6790(3) 1.0108(3) 0.2620(4) 0.0262(16) Uani 1 1 d . . . . .
O11 O 0.6524(3) 1.1390(3) 0.3773(4) 0.0257(16) Uani 1 1 d . . . . .
O12 O 0.4994(3) 1.1261(3) 0.3103(3) 0.0183(14) Uani 1 1 d . . . . .
O13 O 0.6455(4) 1.2592(4) 0.1912(4) 0.0341(19) Uani 1 1 d . . . . .
O14 O 0.7743(4) 1.0923(4) 0.3662(5) 0.042(2) Uani 1 1 d . . . . .
O15 O 0.5657(3) 1.0268(3) 0.4175(3) 0.0205(15) Uani 1 1 d . . . . .
O16 O 0.3904(4) 0.9196(3) 0.2046(4) 0.0281(17) Uani 1 1 d . . . . .
O17 O 0.4978(4) 0.9375(3) 0.3271(4) 0.0251(16) Uani 1 1 d . . . . .
O18 O 0.6532(3) 1.1369(3) 0.2525(4) 0.0258(16) Uani 1 1 d . . . . .
O19 O 0.4345(3) 1.0397(3) 0.2228(4) 0.0199(15) Uani 1 1 d . . . . .
O20 O 0.6254(4) 0.9012(4) 0.4354(4) 0.037(2) Uani 1 1 d . . . . .
N1 N 0.7458(4) 0.9986(4) 0.5686(5) 0.028(2) Uani 1 1 d . . . . .
N2 N 0.7918(4) 1.0440(4) 0.5641(5) 0.027(2) Uani 1 1 d . . . . .
N3 N 0.6947(5) 1.0933(5) 0.5523(7) 0.055(3) Uani 1 1 d . . . . .
N4 N 0.7980(4) 0.7685(4) 0.5840(4) 0.0238(19) Uani 1 1 d . . . . .
N5 N 0.7489(4) 0.8159(4) 0.5782(5) 0.026(2) Uani 1 1 d . . . . .
N6 N 0.7013(4) 0.7198(4) 0.5781(4) 0.0217(19) Uani 1 1 d . . . . .
N7 N 1.0223(4) 0.8191(4) 0.5829(5) 0.028(2) Uani 1 1 d . . . . .
N8 N 0.9747(4) 0.7698(4) 0.5786(4) 0.026(2) Uani 1 1 d . . . . .
N9 N 1.0670(6) 0.7258(5) 0.5723(6) 0.048(3) Uani 1 1 d . . . . .
N10 N 0.9766(5) 1.0478(4) 0.5845(5) 0.029(2) Uani 1 1 d . . . . .
N11 N 1.0248(4) 0.9987(4) 0.5878(4) 0.025(2) Uani 1 1 d . . . . .
N12 N 1.0734(5) 1.0944(4) 0.5866(5) 0.027(2) Uani 1 1 d . . . . .
N13 N 0.8599(4) 1.0141(4) 0.7377(4) 0.0165(17) Uani 1 1 d . . . . .
N14 N 0.9070(4) 1.0620(4) 0.7382(4) 0.0176(18) Uani 1 1 d . . . . .
N15 N 0.8096(4) 1.1102(4) 0.7324(5) 0.0221(19) Uani 1 1 d . . . . .
N16 N 0.9108(4) 0.7849(4) 0.7505(4) 0.0180(17) Uani 1 1 d . . . . .
N17 N 0.8625(4) 0.8331(4) 0.7481(4) 0.0175(17) Uani 1 1 d . . . . .
N18 N 0.8169(4) 0.7372(4) 0.7552(4) 0.0201(18) Uani 1 1 d . . . . .
C1 C 0.7585(6) 1.1001(6) 0.5545(7) 0.041(3) Uani 1 1 d . . . . .
H1A H 0.7776 1.1398 0.5498 0.050 Uiso 1 1 calc R U . . .
C2 C 0.6885(6) 1.0292(6) 0.5610(6) 0.037(3) Uani 1 1 d . . . . .
H2A H 0.6487 1.0093 0.5615 0.044 Uiso 1 1 calc R U . . .
C3 C 0.6921(5) 0.7844(5) 0.5732(5) 0.022(2) Uani 1 1 d . . . . .
H3A H 0.6503 0.8048 0.5669 0.027 Uiso 1 1 calc R U . . .
C4 C 0.7675(5) 0.7135(5) 0.5840(5) 0.023(2) Uani 1 1 d . . . . .
H4A H 0.7894 0.6734 0.5877 0.027 Uiso 1 1 calc R U . . .
C5 C 1.0030(6) 0.7156(5) 0.5728(6) 0.034(3) Uani 1 1 d . . . . .
H5A H 0.9823 0.6750 0.5694 0.041 Uiso 1 1 calc R U . . .
C6 C 1.0754(6) 0.7899(6) 0.5784(6) 0.038(3) Uani 1 1 d . . . . .
H6A H 1.1149 0.8114 0.5793 0.045 Uiso 1 1 calc R U . . .
C7 C 1.0802(6) 1.0290(5) 0.5881(6) 0.030(3) Uani 1 1 d . . . . .
H7A H 1.1200 1.0077 0.5893 0.036 Uiso 1 1 calc R U . . .
C8 C 1.0092(6) 1.1029(5) 0.5854(6) 0.032(3) Uani 1 1 d . . . . .
H8A H 0.9897 1.1436 0.5851 0.038 Uiso 1 1 calc R U . . .
C9 C 0.8751(5) 1.1174(4) 0.7352(5) 0.021(2) Uani 1 1 d . . . . .
H9A H 0.8954 1.1577 0.7350 0.025 Uiso 1 1 calc R U . . .
C10 C 0.8030(5) 1.0454(5) 0.7348(6) 0.022(2) Uani 1 1 d . . . . .
H10A H 0.7632 1.0247 0.7345 0.026 Uiso 1 1 calc R U . . .
C11 C 0.8078(5) 0.8026(5) 0.7494(5) 0.020(2) Uani 1 1 d . . . . .
H11A H 0.7672 0.8236 0.7466 0.024 Uiso 1 1 calc R U . . .
C12 C 0.8811(5) 0.7295(5) 0.7548(5) 0.023(2) Uani 1 1 d . . . . .
H12A H 0.9022 0.6891 0.7574 0.028 Uiso 1 1 calc R U . . .

loop_
_atom_site_aniso_label
_atom_site_aniso_U_11
_atom_site_aniso_U_22
_atom_site_aniso_U_33
_atom_site_aniso_U_23
_atom_site_aniso_U_13
_atom_site_aniso_U_12
P1 0.0081(15) 0.0083(16) 0.0252(18) 0.000 0.0122(14) 0.000
W1 0.0269(2) 0.0135(2) 0.0484(3) -0.00029(19) 0.0251(2) -0.00455(17)
W2 0.0200(2) 0.0263(2) 0.0487(3) -0.0028(2) 0.0191(2) -0.00162(18)
W3 0.0307(2) 0.0175(2) 0.0360(3) 0.00274(18) 0.0210(2) 0.00242(18)
W4 0.0366(3) 0.0179(2) 0.0490(3) -0.0050(2) 0.0300(2) -0.00851(19)
W5 0.0278(2) 0.0155(2) 0.0403(3) 0.00628(18) 0.0195(2) 0.00781(17)
W6 0.0357(3) 0.0180(2) 0.0406(3) -0.00618(19) 0.0235(2) -0.00795(19)
Cu1 0.0284(15) 0.0324(16) 0.0532(18) -0.0020(14) 0.0200(14) 0.0100(12)
Cu2 0.0426(8) 0.0199(7) 0.0492(9) -0.0060(6) 0.0273(7) -0.0082(6)
Cu3 0.0231(7) 0.0352(8) 0.0478(9) -0.0056(7) 0.0202(6) -0.0063(6)
Cu4 0.0369(8) 0.0203(7) 0.0563(10) 0.0041(7) 0.0157(7) -0.0050(6)
Cu5 0.0265(7) 0.0319(8) 0.0531(9) -0.0056(7) 0.0248(7) -0.0077(6)
Cu6 0.0327(8) 0.0276(8) 0.0532(9) 0.0001(7) 0.0241(7) -0.0131(6)
Cu7 0.0236(7) 0.0167(7) 0.0568(9) -0.0002(6) 0.0245(7) 0.0088(5)
Cu8 0.0231(7) 0.0071(6) 0.0472(8) 0.0008(5) 0.0181(6) -0.0003(5)
Cu9 0.0151(8) 0.0173(9) 0.0388(10) 0.000 0.0177(8) 0.000
Cu10 0.0125(8) 0.0187(9) 0.0464(11) 0.000 0.0176(8) 0.000
Cl1' 0.034(5) 0.030(4) 0.090(7) -0.004(5) 0.040(5) -0.003(4)
Cl1 0.042(4) 0.022(3) 0.059(4) -0.005(3) 0.029(3) -0.007(2)
Cl2 0.030(4) 0.012(2) 0.084(6) 0.003(2) 0.042(5) 0.002(2)
O1 0.021(4) 0.018(4) 0.039(4) 0.007(3) 0.022(3) 0.008(3)
O1W 0.047(11) 0.058(13) 0.082(14) -0.009(11) 0.035(10) 0.000(10)
O2 0.037(4) 0.024(4) 0.060(5) -0.005(4) 0.034(4) -0.007(3)
O3 0.034(4) 0.014(4) 0.039(4) 0.000(3) 0.025(4) -0.001(3)
O4 0.040(4) 0.013(3) 0.046(5) -0.006(3) 0.037(4) -0.006(3)
O5 0.052(5) 0.031(5) 0.039(5) -0.015(4) 0.024(4) -0.020(4)
O6 0.028(4) 0.009(3) 0.039(4) 0.004(3) 0.020(3) 0.001(3)
O7 0.026(4) 0.026(4) 0.036(4) 0.005(3) 0.017(3) 0.008(3)
O8 0.037(4) 0.011(3) 0.044(4) -0.005(3) 0.031(4) -0.001(3)
O9 0.049(5) 0.020(4) 0.041(5) 0.006(3) 0.031(4) 0.003(3)
O10 0.021(4) 0.021(4) 0.045(5) -0.002(3) 0.022(3) 0.002(3)
O11 0.023(4) 0.020(4) 0.039(4) -0.003(3) 0.018(3) 0.000(3)
O12 0.026(4) 0.007(3) 0.031(4) -0.003(3) 0.021(3) 0.002(3)
O13 0.042(5) 0.023(4) 0.049(5) -0.012(4) 0.031(4) -0.015(4)
O14 0.028(4) 0.042(5) 0.059(6) -0.003(4) 0.022(4) -0.007(4)
O15 0.022(4) 0.013(3) 0.029(4) 0.001(3) 0.013(3) 0.004(3)
O16 0.022(4) 0.019(4) 0.052(5) -0.006(3) 0.024(4) -0.007(3)
O17 0.028(4) 0.008(3) 0.046(5) 0.001(3) 0.022(4) 0.002(3)
O18 0.025(4) 0.021(4) 0.036(4) -0.007(3) 0.018(3) -0.006(3)
O19 0.021(4) 0.013(3) 0.034(4) -0.003(3) 0.020(3) -0.007(3)
O20 0.045(5) 0.020(4) 0.053(5) 0.015(4) 0.026(4) 0.017(4)
N1 0.021(5) 0.025(5) 0.040(5) -0.010(4) 0.016(4) -0.011(4)
N2 0.022(5) 0.029(5) 0.034(5) -0.001(4) 0.013(4) -0.001(4)
N3 0.021(5) 0.039(6) 0.097(9) 0.028(6) 0.018(6) 0.014(5)
N4 0.021(4) 0.023(5) 0.033(5) -0.003(4) 0.016(4) -0.001(4)
N5 0.024(5) 0.024(5) 0.035(5) -0.003(4) 0.018(4) 0.000(4)
N6 0.025(5) 0.021(5) 0.026(5) -0.003(4) 0.017(4) -0.005(4)
N7 0.020(4) 0.025(5) 0.043(6) 0.005(4) 0.018(4) -0.002(4)
N8 0.027(5) 0.024(5) 0.027(5) -0.002(4) 0.013(4) -0.009(4)
N9 0.046(7) 0.036(6) 0.061(7) -0.010(5) 0.021(6) 0.004(5)
N10 0.031(5) 0.023(5) 0.040(5) -0.003(4) 0.022(4) -0.010(4)
N11 0.020(4) 0.023(5) 0.033(5) -0.003(4) 0.012(4) -0.007(4)
N12 0.029(5) 0.020(5) 0.038(5) -0.004(4) 0.022(4) -0.007(4)
N13 0.017(4) 0.007(4) 0.031(5) -0.001(3) 0.015(4) 0.000(3)
N14 0.011(4) 0.008(4) 0.037(5) -0.003(3) 0.013(4) -0.003(3)
N15 0.011(4) 0.008(4) 0.050(6) -0.004(4) 0.014(4) -0.002(3)
N16 0.015(4) 0.014(4) 0.029(5) 0.004(3) 0.012(4) 0.002(3)
N17 0.021(4) 0.009(4) 0.029(5) 0.001(3) 0.016(4) 0.005(3)
N18 0.018(4) 0.007(4) 0.039(5) -0.005(3) 0.016(4) -0.008(3)
C1 0.037(7) 0.027(7) 0.060(8) 0.008(6) 0.020(6) -0.004(5)
C2 0.015(5) 0.043(7) 0.047(7) -0.002(6) 0.007(5) -0.004(5)
C3 0.021(5) 0.016(5) 0.032(6) -0.002(4) 0.013(5) -0.005(4)
C4 0.027(6) 0.014(5) 0.033(6) 0.000(4) 0.018(5) -0.005(4)
C5 0.034(7) 0.019(6) 0.053(8) -0.006(5) 0.022(6) -0.001(5)
C6 0.032(6) 0.039(7) 0.047(7) 0.002(6) 0.021(6) -0.001(5)
C7 0.026(6) 0.024(6) 0.046(7) 0.004(5) 0.020(5) -0.002(5)
C8 0.037(7) 0.021(6) 0.046(7) -0.008(5) 0.024(6) -0.005(5)
C9 0.019(5) 0.008(5) 0.046(7) 0.000(4) 0.023(5) -0.002(4)
C10 0.017(5) 0.017(5) 0.044(6) -0.006(5) 0.024(5) -0.005(4)
C11 0.018(5) 0.021(5) 0.031(6) 0.000(4) 0.019(4) -0.002(4)
C12 0.022(5) 0.012(5) 0.037(6) 0.002(4) 0.014(5) 0.006(4)

loop_
_atom_type_symbol
_atom_type_description
_atom_type_scat_dispersion_real
_atom_type_scat_dispersion_imag
_atom_type_scat_source
C C 0.0033 0.0016 'International Tables Vol C Tables 4.2.6.8 and 6.1.1.4'
H H 0.0000 0.0000 'International Tables Vol C Tables 4.2.6.8 and 6.1.1.4'
N N 0.0061 0.0033 'International Tables Vol C Tables 4.2.6.8 and 6.1.1.4'
O O 0.0106 0.0060 'International Tables Vol C Tables 4.2.6.8 and 6.1.1.4'
P P 0.1023 0.0942 'International Tables Vol C Tables 4.2.6.8 and 6.1.1.4'
Cl Cl 0.1484 0.1585 'International Tables Vol C Tables 4.2.6.8 and 6.1.1.4'
Cu Cu 0.3201 1.2651 'International Tables Vol C Tables 4.2.6.8 and 6.1.1.4'
W W -0.8490 6.8722 'International Tables Vol C Tables 4.2.6.8 and 6.1.1.4'

loop_
_geom_angle_atom_site_label_1
_geom_angle_atom_site_label_2
_geom_angle_atom_site_label_3
_geom_angle
_geom_angle_site_symmetry_1
_geom_angle_site_symmetry_3
O19 P1 O19 109.9(5) 2_655 .
O19 P1 O12 109.6(3) 2_655 .
O19 P1 O12 109.5(3) . .
O19 P1 O12 109.5(3) 2_655 2_655
O19 P1 O12 109.6(3) . 2_655
O12 P1 O12 108.7(5) . 2_655
O2 W1 O6 102.2(3) . .
O2 W1 O17 102.9(3) . .
O6 W1 O17 87.1(3) . .
O2 W1 O10 100.7(3) . 2_655
O6 W1 O10 89.8(3) . 2_655
O17 W1 O10 156.3(3) . 2_655
O2 W1 O16 100.6(3) . .
O6 W1 O16 157.2(3) . .
O17 W1 O16 87.3(3) . .
O10 W1 O16 86.5(3) 2_655 .
O2 W1 O19 170.2(3) . .
O6 W1 O19 84.8(2) . .
O17 W1 O19 84.0(3) . .
O10 W1 O19 72.3(2) 2_655 .
O16 W1 O19 72.6(2) . .
O14 W2 O11 103.2(4) . .
O14 W2 O7 102.7(4) . .
O11 W2 O7 90.6(3) . .
O14 W2 O18 102.3(3) . .
O11 W2 O18 85.6(3) . .
O7 W2 O18 154.8(3) . .
O14 W2 O10 101.2(3) . .
O11 W2 O10 155.3(3) . .
O7 W2 O10 87.0(3) . .
O18 W2 O10 86.2(3) . .
O14 W2 O19 171.0(3) . 2_655
O11 W2 O19 84.8(3) . 2_655
O7 W2 O19 72.9(3) . 2_655
O18 W2 O19 82.0(2) . 2_655
O10 W2 O19 71.0(2) . 2_655
O9 W3 O15 103.3(3) . .
O9 W3 O1 101.5(3) . .
O15 W3 O1 155.2(3) . .
O9 W3 O6 104.6(3) . .
O15 W3 O6 86.1(3) . .
O1 W3 O6 87.4(3) . .
O9 W3 O3 99.3(3) . .
O15 W3 O3 88.8(3) . .
O1 W3 O3 87.5(3) . .
O6 W3 O3 156.1(3) . .
O9 W3 O12 169.4(3) . .
O15 W3 O12 83.4(2) . .
O1 W3 O12 72.1(2) . .
O6 W3 O12 83.8(2) . .
O3 W3 O12 72.4(3) . .
O13 W4 O18 102.0(3) . .
O13 W4 O1 100.8(3) . 2_655
O18 W4 O1 90.8(3) . 2_655
O13 W4 O4 101.9(3) . .
O18 W4 O4 85.5(3) . .
O1 W4 O4 157.3(3) 2_655 .
O13 W4 O8 100.1(3) . 2_655
O18 W4 O8 157.8(3) . 2_655
O1 W4 O8 87.3(3) 2_655 2_655
O4 W4 O8 87.7(3) . 2_655
O13 W4 O12 171.1(3) . 2_655
O18 W4 O12 85.2(3) . 2_655
O1 W4 O12 73.7(2) 2_655 2_655
O4 W4 O12 83.7(3) . 2_655
O8 W4 O12 73.0(2) 2_655 2_655
O20 W5 O17 102.4(3) . .
O20 W5 O15 103.3(3) . .
O17 W5 O15 85.7(3) . .
O20 W5 O16 102.0(3) . 2_655
O17 W5 O16 89.7(3) . 2_655
O15 W5 O16 154.7(3) . 2_655
O20 W5 O7 101.7(3) . .
O17 W5 O7 155.8(3) . .
O15 W5 O7 87.0(3) . .
O16 W5 O7 87.1(3) 2_655 .
O20 W5 O19 171.6(3) . 2_655
O17 W5 O19 83.9(3) . 2_655
O15 W5 O19 82.6(2) . 2_655
O16 W5 O19 72.2(2) 2_655 2_655
O7 W5 O19 72.4(3) . 2_655
O5 W6 O4 103.3(3) . .
O5 W6 O8 101.4(4) . .
O4 W6 O8 90.5(3) . .
O5 W6 O11 102.3(4) . .
O4 W6 O11 85.4(3) . .
O8 W6 O11 156.3(3) . .
O5 W6 O3 101.2(3) . .
O4 W6 O3 155.3(3) . .
O8 W6 O3 87.7(3) . .
O11 W6 O3 86.4(3) . .
O5 W6 O12 171.2(3) . .
O4 W6 O12 83.3(3) . .
O8 W6 O12 72.5(2) . .
O11 W6 O12 83.8(2) . .
O3 W6 O12 72.7(3) . .
N9 Cu1 N3 173.1(5) 3_455 .
N9 Cu1 O1W 90.8(6) 3_455 .
N3 Cu1 O1W 91.9(6) . .
N9 Cu1 O3 88.8(4) 3_455 .
N3 Cu1 O3 84.3(4) . .
O1W Cu1 O3 103.5(6) . .
N5 Cu2 N1 160.4(4) . .
N5 Cu2 Cl1 101.1(3) . .
N1 Cu2 Cl1 97.6(3) . .
N5 Cu2 Cl1' 99.4(3) . .
N1 Cu2 Cl1' 100.1(3) . .
N4 Cu3 N8 158.4(4) . .
N4 Cu3 Cl1' 101.6(3) . .
N8 Cu3 Cl1' 100.0(3) . .
N4 Cu3 Cl1 99.5(3) . .
N8 Cu3 Cl1 100.7(3) . .
N11 Cu4 N7 153.8(4) . .
N11 Cu4 Cl1' 104.3(4) . .
N7 Cu4 Cl1' 100.7(4) . .
N11 Cu4 Cl1 101.7(3) . .
N7 Cu4 Cl1 100.0(3) . .
N10 Cu5 N2 158.9(4) . .
N10 Cu5 Cl1' 101.8(4) . .
N2 Cu5 Cl1' 99.3(3) . .
N10 Cu5 Cl1 104.7(3) . .
N2 Cu5 Cl1 95.0(3) . .
N6 Cu6 N12 178.2(4) 3 .
N18 Cu7 N15 179.9(4) 4_656 .
N13 Cu8 N17 158.9(3) . .
N13 Cu8 Cl2 100.4(3) . 2_756
N17 Cu8 Cl2 99.3(3) . 2_756
N13 Cu8 Cl2 100.0(3) . .
N17 Cu8 Cl2 101.1(3) . .
Cl2 Cu8 Cl2 20.7(3) 2_756 .
N16 Cu9 N16 158.7(5) . 2_756
N16 Cu9 Cl2 101.3(3) . .
N16 Cu9 Cl2 99.7(3) 2_756 .
N16 Cu9 Cl2 99.7(3) . 2_756
N16 Cu9 Cl2 101.3(3) 2_756 2_756
Cl2 Cu9 Cl2 20.8(3) . 2_756
N14 Cu10 N14 158.9(5) 2_756 .
N14 Cu10 Cl2 99.9(3) 2_756 2_756
N14 Cu10 Cl2 100.9(3) . 2_756
N14 Cu10 Cl2 100.9(3) 2_756 .
N14 Cu10 Cl2 99.9(3) . .
Cl2 Cu10 Cl2 20.6(3) 2_756 .
Cu4 Cl1' Cu3 91.9(3) . .
Cu4 Cl1' Cu2 176.5(6) . .
Cu3 Cl1' Cu2 89.9(3) . .
Cu4 Cl1' Cu5 88.2(3) . .
Cu3 Cl1' Cu5 174.3(6) . .
Cu2 Cl1' Cu5 89.7(3) . .
Cu2 Cl1 Cu5 90.4(2) . .
Cu2 Cl1 Cu3 87.4(2) . .
Cu5 Cl1 Cu3 151.6(3) . .
Cu2 Cl1 Cu4 149.2(3) . .
Cu5 Cl1 Cu4 83.6(2) . .
Cu3 Cl1 Cu4 83.9(2) . .
Cl2 Cl2 Cu9 79.62(13) 2_756 .
Cl2 Cl2 Cu8 79.7(9) 2_756 2_756
Cu9 Cl2 Cu8 88.43(19) . 2_756
Cl2 Cl2 Cu8 79.6(8) 2_756 .
Cu9 Cl2 Cu8 88.40(18) . .
Cu8 Cl2 Cu8 159.3(3) 2_756 .
Cl2 Cl2 Cu10 79.70(13) 2_756 .
Cu9 Cl2 Cu10 159.3(3) . .
Cu8 Cl2 Cu10 87.91(19) 2_756 .
Cu8 Cl2 Cu10 87.88(18) . .
W4 O1 W3 125.3(3) 2_655 .
W3 O3 W6 125.1(4) . .
W3 O3 Cu1 110.5(3) . .
W6 O3 Cu1 124.4(3) . .
W6 O4 W4 151.9(4) . .
W1 O6 W3 150.2(4) . .
W2 O7 W5 126.1(4) . .
W6 O8 W4 125.0(3) . 2_655
W1 O10 W2 126.8(3) 2_655 .
W2 O11 W6 151.0(4) . .
P1 O12 W4 125.7(4) . 2_655
P1 O12 W6 126.3(3) . .
W4 O12 W6 89.5(2) 2_655 .
P1 O12 W3 125.1(3) . .
W4 O12 W3 88.9(2) 2_655 .
W6 O12 W3 89.7(2) . .
W3 O15 W5 152.1(4) . .
W5 O16 W1 125.9(3) 2_655 .
W1 O17 W5 150.8(4) . .
W4 O18 W2 151.3(4) . .
P1 O19 W1 125.7(4) . .
P1 O19 W2 126.2(4) . 2_655
W1 O19 W2 89.8(2) . 2_655
P1 O19 W5 125.4(3) . 2_655
W1 O19 W5 89.3(2) . 2_655
W2 O19 W5 88.7(2) 2_655 2_655
C2 N1 N2 107.4(9) . .
C2 N1 Cu2 128.6(8) . .
N2 N1 Cu2 123.6(7) . .
C1 N2 N1 105.2(9) . .
C1 N2 Cu5 127.9(8) . .
N1 N2 Cu5 126.7(7) . .
C1 N3 C2 104.4(10) . .
C1 N3 Cu1 128.2(9) . .
C2 N3 Cu1 124.1(9) . .
C4 N4 N5 105.4(8) . .
C4 N4 Cu3 130.6(7) . .
N5 N4 Cu3 123.8(6) . .
C3 N5 N4 105.9(8) . .
C3 N5 Cu2 129.2(7) . .
N4 N5 Cu2 124.9(6) . .
C3 N6 C4 102.3(8) . .
C3 N6 Cu6 127.5(7) . 3_445
C4 N6 Cu6 130.1(7) . 3_445
C6 N7 N8 105.5(9) . .
C6 N7 Cu4 130.2(8) . .
N8 N7 Cu4 124.2(6) . .
C5 N8 N7 106.9(9) . .
C5 N8 Cu3 130.2(8) . .
N7 N8 Cu3 122.9(7) . .
C6 N9 C5 104.1(10) . .
C6 N9 Cu1 127.4(9) . 3_545
C5 N9 Cu1 128.4(8) . 3_545
C8 N10 N11 105.1(8) . .
C8 N10 Cu5 132.4(8) . .
N11 N10 Cu5 122.5(6) . .
C7 N11 N10 105.8(8) . .
C7 N11 Cu4 131.1(8) . .
N10 N11 Cu4 123.0(6) . .
C8 N12 C7 103.0(9) . .
C8 N12 Cu6 129.9(8) . .
C7 N12 Cu6 127.0(7) . .
C10 N13 N14 106.0(7) . .
C10 N13 Cu8 128.9(6) . .
N14 N13 Cu8 125.1(6) . .
C9 N14 N13 105.8(7) . .
C9 N14 Cu10 129.9(6) . .
N13 N14 Cu10 124.0(6) . .
C10 N15 C9 103.0(8) . .
C10 N15 Cu7 126.6(6) . .
C9 N15 Cu7 129.8(6) . .
C12 N16 N17 105.2(7) . .
C12 N16 Cu9 130.5(7) . .
N17 N16 Cu9 124.3(6) . .
C11 N17 N16 106.4(7) . .
C11 N17 Cu8 129.4(7) . .
N16 N17 Cu8 124.1(6) . .
C12 N18 C11 102.7(8) . .
C12 N18 Cu7 129.7(7) . 4_646
C11 N18 Cu7 127.6(6) . 4_646
N2 C1 N3 112.1(11) . .
N2 C1 H1A 123.9 . .
N3 C1 H1A 123.9 . .
N1 C2 N3 110.8(10) . .
N1 C2 H2A 124.6 . .
N3 C2 H2A 124.6 . .
N5 C3 N6 112.6(9) . .
N5 C3 H3A 123.7 . .
N6 C3 H3A 123.7 . .
N4 C4 N6 113.8(9) . .
N4 C4 H4A 123.1 . .
N6 C4 H4A 123.1 . .
N8 C5 N9 110.9(10) . .
N8 C5 H5A 124.5 . .
N9 C5 H5A 124.5 . .
N7 C6 N9 112.5(11) . .
N7 C6 H6A 123.8 . .
N9 C6 H6A 123.8 . .
N11 C7 N12 112.8(9) . .
N11 C7 H7A 123.6 . .
N12 C7 H7A 123.6 . .
N10 C8 N12 113.3(10) . .
N10 C8 H8A 123.4 . .
N12 C8 H8A 123.4 . .
N14 C9 N15 113.0(8) . .
N14 C9 H9A 123.5 . .
N15 C9 H9A 123.5 . .
N13 C10 N15 112.1(8) . .
N13 C10 H10A 123.9 . .
N15 C10 H10A 123.9 . .
N17 C11 N18 112.4(8) . .
N17 C11 H11A 123.8 . .
N18 C11 H11A 123.8 . .
N16 C12 N18 113.2(8) . .
N16 C12 H12A 123.4 . .
N18 C12 H12A 123.4 . .

loop_
_geom_bond_atom_site_label_1
_geom_bond_atom_site_label_2
_geom_bond_distance
_geom_bond_site_symmetry_2
P1 O19 1.529(6) 2_655
P1 O19 1.529(6) .
P1 O12 1.538(6) .
P1 O12 1.538(6) 2_655
W1 O2 1.694(7) .
W1 O6 1.878(7) .
W1 O17 1.897(7) .
W1 O10 1.899(7) 2_655
W1 O16 1.933(7) .
W1 O19 2.420(6) .
W2 O14 1.701(8) .
W2 O11 1.888(7) .
W2 O7 1.908(7) .
W2 O18 1.916(7) .
W2 O10 1.941(7) .
W2 O19 2.447(6) 2_655
W3 O9 1.696(7) .
W3 O15 1.896(6) .
W3 O1 1.916(6) .
W3 O6 1.917(7) .
W3 O3 1.937(7) .
W3 O12 2.444(6) .
W4 O13 1.690(7) .
W4 O18 1.895(7) .
W4 O1 1.898(7) 2_655
W4 O4 1.915(7) .
W4 O8 1.930(7) 2_655
W4 O12 2.391(6) 2_655
W5 O20 1.688(7) .
W5 O17 1.904(7) .
W5 O15 1.911(6) .
W5 O16 1.913(7) 2_655
W5 O7 1.932(7) .
W5 O19 2.452(6) 2_655
W6 O5 1.698(7) .
W6 O4 1.882(7) .
W6 O8 1.898(7) .
W6 O11 1.931(7) .
W6 O3 1.938(7) .
W6 O12 2.432(6) .
Cu1 N9 1.934(11) 3_455
Cu1 N3 2.018(11) .
Cu1 O1W 2.209(19) .
Cu1 O3 2.377(8) .
Cu2 N5 1.903(9) .
Cu2 N1 1.912(9) .
Cu2 Cl1 2.494(7) .
Cu2 Cl1' 2.531(10) .
Cu3 N4 1.894(8) .
Cu3 N8 1.909(9) .
Cu3 Cl1' 2.462(10) .
Cu3 Cl1 2.610(7) .
Cu4 N11 1.886(9) .
Cu4 N7 1.905(9) .
Cu4 Cl1' 2.412(10) .
Cu4 Cl1 2.631(7) .
Cu5 N10 1.877(9) .
Cu5 N2 1.896(8) .
Cu5 Cl1' 2.533(10) .
Cu5 Cl1 2.536(7) .
Cu6 N6 1.882(8) 3
Cu6 N12 1.884(8) .
Cu7 N18 1.893(7) 4_656
Cu7 N15 1.901(8) .
Cu8 N13 1.890(7) .
Cu8 N17 1.898(8) .
Cu8 Cl2 2.542(7) 2_756
Cu8 Cl2 2.543(7) .
Cu9 N16 1.899(8) .
Cu9 N16 1.899(8) 2_756
Cu9 Cl2 2.528(5) .
Cu9 Cl2 2.528(5) 2_756
Cu10 N14 1.890(7) 2_756
Cu10 N14 1.890(7) .
Cu10 Cl2 2.550(5) 2_756
Cu10 Cl2 2.550(5) .
Cl2 Cl2 0.912(11) 2_756
Cl2 Cu8 2.542(7) 2_756
O1 W4 1.898(7) 2_655
O8 W4 1.930(7) 2_655
O10 W1 1.899(7) 2_655
O12 W4 2.390(6) 2_655
O16 W5 1.913(7) 2_655
O19 W2 2.447(6) 2_655
O19 W5 2.452(6) 2_655
N1 C2 1.303(14) .
N1 N2 1.368(11) .
N2 C1 1.320(14) .
N3 C1 1.322(15) .
N3 C2 1.343(15) .
N4 C4 1.297(12) .
N4 N5 1.384(11) .
N5 C3 1.316(12) .
N6 C3 1.339(12) .
N6 C4 1.344(12) .
N6 Cu6 1.882(8) 3_445
N7 C6 1.296(14) .
N7 N8 1.395(11) .
N8 C5 1.289(13) .
N9 C6 1.328(15) .
N9 C5 1.357(15) .
N9 Cu1 1.934(11) 3_545
N10 C8 1.317(13) .
N10 N11 1.406(12) .
N11 C7 1.312(13) .
N12 C8 1.342(14) .
N12 C7 1.349(13) .
N13 C10 1.331(12) .
N13 N14 1.387(10) .
N14 C9 1.308(12) .
N15 C10 1.341(12) .
N15 C9 1.355(12) .
N16 C12 1.316(12) .
N16 N17 1.401(10) .
N17 C11 1.312(12) .
N18 C12 1.353(12) .
N18 C11 1.357(12) .
N18 Cu7 1.893(7) 4_646
C1 H1A 0.9300 .
C2 H2A 0.9300 .
C3 H3A 0.9300 .
C4 H4A 0.9300 .
C5 H5A 0.9300 .
C6 H6A 0.9300 .
C7 H7A 0.9300 .
C8 H8A 0.9300 .
C9 H9A 0.9300 .
C10 H10A 0.9300 .
C11 H11A 0.9300 .
C12 H12A 0.9300 .

loop_
_geom_torsion_atom_site_label_1
_geom_torsion_atom_site_label_2
_geom_torsion_atom_site_label_3
_geom_torsion_atom_site_label_4
_geom_torsion
_geom_torsion_site_symmetry_1
_geom_torsion_site_symmetry_4
O5 W6 O4 W4 131.0(9) . .
O8 W6 O4 W4 -127.2(9) . .
O11 W6 O4 W4 29.4(9) . .
O3 W6 O4 W4 -41.8(14) . .
O12 W6 O4 W4 -54.9(9) . .
O2 W1 O6 W3 131.2(8) . .
O17 W1 O6 W3 28.7(8) . .
O10 W1 O6 W3 -127.8(8) 2_655 .
O16 W1 O6 W3 -47.4(12) . .
O19 W1 O6 W3 -55.6(7) . .
O5 W6 O8 W4 -171.2(4) . 2_655
O4 W6 O8 W4 85.1(4) . 2_655
O11 W6 O8 W4 5.4(10) . 2_655
O3 W6 O8 W4 -70.3(4) . 2_655
O12 W6 O8 W4 2.3(4) . 2_655
O14 W2 O11 W6 131.2(8) . .
O7 W2 O11 W6 -125.6(8) . .
O18 W2 O11 W6 29.5(8) . .
O10 W2 O11 W6 -41.5(13) . .
O19 W2 O11 W6 -52.8(8) 2_655 .
O19 P1 O12 W4 -178.7(4) 2_655 2_655
O19 P1 O12 W4 -58.1(5) . 2_655
O12 P1 O12 W4 61.7(3) 2_655 2_655
O19 P1 O12 W6 60.4(5) 2_655 .
O19 P1 O12 W6 -179.0(4) . .
O12 P1 O12 W6 -59.3(3) 2_655 .
O19 P1 O12 W3 -60.1(5) 2_655 .
O19 P1 O12 W3 60.5(5) . .
O12 P1 O12 W3 -179.8(5) 2_655 .
O9 W3 O15 W5 129.8(8) . .
O1 W3 O15 W5 -49.6(12) . .
O6 W3 O15 W5 25.8(8) . .
O3 W3 O15 W5 -130.9(8) . .
O12 W3 O15 W5 -58.5(8) . .
O2 W1 O17 W5 -130.2(8) . .
O6 W1 O17 W5 -28.3(8) . .
O10 W1 O17 W5 54.6(13) 2_655 .
O16 W1 O17 W5 129.6(8) . .
O19 W1 O17 W5 56.8(8) . .
O13 W4 O18 W2 129.8(8) . .
O1 W4 O18 W2 -129.0(8) 2_655 .
O4 W4 O18 W2 28.6(8) . .
O8 W4 O18 W2 -44.2(13) 2_655 .
O12 W4 O18 W2 -55.5(8) 2_655 .
O19 P1 O19 W1 60.7(3) 2_655 .
O12 P1 O19 W1 -59.8(5) . .
O12 P1 O19 W1 -178.9(4) 2_655 .
O19 P1 O19 W2 -177.9(5) 2_655 2_655
O12 P1 O19 W2 61.6(5) . 2_655
O12 P1 O19 W2 -57.6(5) 2_655 2_655
O19 P1 O19 W5 -58.9(3) 2_655 2_655
O12 P1 O19 W5 -179.3(4) . 2_655
O12 P1 O19 W5 61.5(5) 2_655 2_655
C2 N1 N2 C1 0.5(12) . .
Cu2 N1 N2 C1 174.7(8) . .
C2 N1 N2 Cu5 175.9(8) . .
Cu2 N1 N2 Cu5 -9.9(12) . .
N10 Cu5 N2 C1 -2.2(17) . .
Cl1' Cu5 N2 C1 -178.7(10) . .
Cl1 Cu5 N2 C1 -161.9(10) . .
N10 Cu5 N2 N1 -176.7(9) . .
Cl1' Cu5 N2 N1 6.9(9) . .
Cl1 Cu5 N2 N1 23.7(8) . .
N8 Cu3 N4 C4 5.6(17) . .
Cl1' Cu3 N4 C4 -178.7(9) . .
Cl1 Cu3 N4 C4 164.3(9) . .
N8 Cu3 N4 N5 -168.3(8) . .
Cl1' Cu3 N4 N5 7.3(8) . .
Cl1 Cu3 N4 N5 -9.7(8) . .
C4 N4 N5 C3 -1.8(11) . .
Cu3 N4 N5 C3 173.4(7) . .
C4 N4 N5 Cu2 -179.6(7) . .
Cu3 N4 N5 Cu2 -4.3(11) . .
C6 N7 N8 C5 0.7(12) . .
Cu4 N7 N8 C5 179.5(8) . .
C6 N7 N8 Cu3 179.6(7) . .
Cu4 N7 N8 Cu3 -1.6(11) . .
N2 Cu5 N10 C8 5.7(18) . .
Cl1' Cu5 N10 C8 -177.9(10) . .
Cl1 Cu5 N10 C8 164.7(10) . .
N2 Cu5 N10 N11 -171.4(9) . .
Cl1' Cu5 N10 N11 5.0(8) . .
Cl1 Cu5 N10 N11 -12.4(8) . .
C8 N10 N11 C7 -1.8(11) . .
Cu5 N10 N11 C7 175.9(7) . .
C8 N10 N11 Cu4 177.8(7) . .
Cu5 N10 N11 Cu4 -4.4(11) . .
N7 Cu4 N11 C7 -17.4(16) . .
Cl1' Cu4 N11 C7 -179.4(10) . .
Cl1 Cu4 N11 C7 -162.6(10) . .
N7 Cu4 N11 N10 163.1(8) . .
Cl1' Cu4 N11 N10 1.0(9) . .
Cl1 Cu4 N11 N10 17.8(8) . .
N17 Cu8 N13 C10 -8.8(16) . .
Cl2 Cu8 N13 C10 -167.4(8) 2_756 .
Cl2 Cu8 N13 C10 171.7(8) . .
N17 Cu8 N13 N14 171.1(8) . .
Cl2 Cu8 N13 N14 12.6(8) 2_756 .
Cl2 Cu8 N13 N14 -8.4(8) . .
C10 N13 N14 C9 -0.3(10) . .
Cu8 N13 N14 C9 179.7(7) . .
C10 N13 N14 Cu10 174.4(7) . .
Cu8 N13 N14 Cu10 -5.5(11) . .
N14 Cu10 N14 C9 -1.2(9) 2_756 .
Cl2 Cu10 N14 C9 168.4(9) 2_756 .
Cl2 Cu10 N14 C9 -170.7(9) . .
N14 Cu10 N14 N13 -174.6(7) 2_756 .
Cl2 Cu10 N14 N13 -5.0(8) 2_756 .
Cl2 Cu10 N14 N13 15.9(8) . .
N16 Cu9 N16 C12 4.5(9) 2_756 .
Cl2 Cu9 N16 C12 174.0(9) . .
Cl2 Cu9 N16 C12 -165.0(9) 2_756 .
N16 Cu9 N16 N17 -177.6(7) 2_756 .
Cl2 Cu9 N16 N17 -8.1(7) . .
Cl2 Cu9 N16 N17 12.9(7) 2_756 .
C12 N16 N17 C11 -1.6(10) . .
Cu9 N16 N17 C11 -180.0(6) . .
C12 N16 N17 Cu8 -179.4(7) . .
Cu9 N16 N17 Cu8 2.3(10) . .
N13 Cu8 N17 C11 8.2(16) . .
Cl2 Cu8 N17 C11 166.9(8) 2_756 .
Cl2 Cu8 N17 C11 -172.2(8) . .
N13 Cu8 N17 N16 -174.6(8) . .
Cl2 Cu8 N17 N16 -15.9(7) 2_756 .
Cl2 Cu8 N17 N16 5.0(7) . .
N1 N2 C1 N3 -0.2(14) . .
Cu5 N2 C1 N3 -175.6(9) . .
C2 N3 C1 N2 -0.1(15) . .
Cu1 N3 C1 N2 159.6(9) . .
N2 N1 C2 N3 -0.6(13) . .
Cu2 N1 C2 N3 -174.4(9) . .
C1 N3 C2 N1 0.5(15) . .
Cu1 N3 C2 N1 -160.4(8) . .
N4 N5 C3 N6 2.6(12) . .
Cu2 N5 C3 N6 -179.8(7) . .
C4 N6 C3 N5 -2.2(11) . .
Cu6 N6 C3 N5 174.5(7) 3_445 .
N5 N4 C4 N6 0.5(11) . .
Cu3 N4 C4 N6 -174.3(7) . .
C3 N6 C4 N4 1.0(12) . .
Cu6 N6 C4 N4 -175.6(7) 3_445 .
N7 N8 C5 N9 -0.5(13) . .
Cu3 N8 C5 N9 -179.3(8) . .
C6 N9 C5 N8 0.1(14) . .
Cu1 N9 C5 N8 177.3(8) 3_545 .
N8 N7 C6 N9 -0.6(13) . .
Cu4 N7 C6 N9 -179.3(8) . .
C5 N9 C6 N7 0.3(14) . .
Cu1 N9 C6 N7 -176.8(8) 3_545 .
N10 N11 C7 N12 1.1(12) . .
Cu4 N11 C7 N12 -178.5(7) . .
C8 N12 C7 N11 0.1(13) . .
Cu6 N12 C7 N11 -176.4(7) . .
N11 N10 C8 N12 2.0(12) . .
Cu5 N10 C8 N12 -175.4(8) . .
C7 N12 C8 N10 -1.4(13) . .
Cu6 N12 C8 N10 175.0(7) . .
N13 N14 C9 N15 -0.2(12) . .
Cu10 N14 C9 N15 -174.6(7) . .
C10 N15 C9 N14 0.7(12) . .
Cu7 N15 C9 N14 171.8(7) . .
N14 N13 C10 N15 0.8(11) . .
Cu8 N13 C10 N15 -179.2(7) . .
C9 N15 C10 N13 -0.9(12) . .
Cu7 N15 C10 N13 -172.4(7) . .
N16 N17 C11 N18 2.4(11) . .
Cu8 N17 C11 N18 180.0(7) . .
C12 N18 C11 N17 -2.1(11) . .
Cu7 N18 C11 N17 178.3(7) 4_646 .
N17 N16 C12 N18 0.3(11) . .
Cu9 N16 C12 N18 178.5(7) . .
C11 N18 C12 N16 1.0(11) . .
Cu7 N18 C12 N16 -179.4(7) 4_646 .
